data_7058333
loop_
_publ_author_name
'Fujita, Hikaru'
'Jing, Haoyu'
'Krayer, Michael'
'Allu, Srinivasarao'
'Veeraraghavaiah, Gorre'
'Wu, Zhiyuan'
'Jiang, Jianbing'
'Diers, James R.'
'Magdaong, Nikki Cecil M.'
'Mandal, Amit K.'
'Roy, Arpita'
'Niedzwiedzki, Dariusz M.'
'Kirmaier, Christine'
'Bocian, David F.'
'Holten, Dewey'
'Lindsey, Jonathan S.'

_publ_section_title
;
 Annulated bacteriochlorins for near-infrared photophysical studies
;
_journal_issue 19
_journal_name_full 'New Journal of Chemistry'
_journal_page_first 7209
_journal_paper_doi 10.1039/C9NJ01113G
_journal_volume 43
_journal_year 2019
_chemical_formula_moiety 'C25 H26 N2 O2'
_chemical_formula_sum 'C25 H26 N2 O2'
_chemical_formula_weight 386.48
_chemical_name_common GVR-DHDP-NaEt
_space_group_crystal_system monoclinic
_space_group_IT_number 14
_space_group_name_Hall '-P 2yn'
_space_group_name_H-M_alt 'P 1 21/n 1'
_symmetry_space_group_name_Hall '-P 2yn'
_symmetry_space_group_name_H-M 'P 1 21/n 1'
_atom_sites_solution_hydrogens mixed
_audit_update_record
;
2019-02-27 deposited with the CCDC.    2019-04-05 downloaded from the CCDC.
;
_cell_angle_alpha 90
_cell_angle_beta 94.7904(10)
_cell_angle_gamma 90
_cell_formula_units_Z 4
_cell_length_a 15.7670(4)
_cell_length_b 7.3416(2)
_cell_length_c 18.1519(4)
_cell_measurement_reflns_used 6895
_cell_measurement_temperature 121.(2)
_cell_measurement_theta_max 25.4929
_cell_measurement_theta_min 2.2518
_cell_volume 2093.83(9)
_computing_cell_refinement 'SAINT V8.37A (Bruker AXS Inc., 2015)'
_computing_data_collection 'Bruker Instrument Service v2013.12.0.0'
_computing_data_reduction 'SAINT V8.37A (Bruker AXS Inc., 2015)'
_computing_molecular_graphics 'shelXle (C.B. Huebschle, rev 786)'
_computing_structure_refinement 'SHELXL-2014/7 (Sheldrick, 2014)'
_diffrn_ambient_temperature 121.(2)
_diffrn_detector_area_resol_mean 8.3333
_diffrn_measured_fraction_theta_full 0.999
_diffrn_measured_fraction_theta_max 0.999
_diffrn_measurement_device_type 'Bruker-Nonius X8 Kappa APEX II'
_diffrn_measurement_method 'phi and omega scans'
_diffrn_radiation_monochromator graphite
_diffrn_radiation_type MoK\a
_diffrn_radiation_wavelength 0.71073
_diffrn_reflns_av_R_equivalents 0.0439
_diffrn_reflns_av_unetI/netI 0.0367
_diffrn_reflns_limit_h_max 19
_diffrn_reflns_limit_h_min -20
_diffrn_reflns_limit_k_max 9
_diffrn_reflns_limit_k_min -8
_diffrn_reflns_limit_l_max 23
_diffrn_reflns_limit_l_min -19
_diffrn_reflns_number 30616
_diffrn_reflns_theta_full 27.11
_diffrn_reflns_theta_max 27.11
_diffrn_reflns_theta_min 1.79
_diffrn_source 'fine-focus sealed tube'
_exptl_absorpt_coefficient_mu 0.078
_exptl_absorpt_correction_T_max 0.99
_exptl_absorpt_correction_T_min 0.94
_exptl_absorpt_correction_type multi-scan
_exptl_absorpt_process_details
;
SADABS-2016/2 - Bruker AXS area detector scaling and absorption correction
;
_exptl_crystal_colour yellow
_exptl_crystal_density_diffrn 1.226
_exptl_crystal_density_method 'not measured'
_exptl_crystal_description block
_exptl_crystal_F_000 824
_exptl_crystal_size_max 0.199
_exptl_crystal_size_mid 0.144
_exptl_crystal_size_min 0.088
_refine_diff_density_max 0.455
_refine_diff_density_min -0.317
_refine_ls_extinction_method none
_refine_ls_goodness_of_fit_ref 1.022
_refine_ls_hydrogen_treatment mixed
_refine_ls_matrix_type full
_refine_ls_number_parameters 269
_refine_ls_number_reflns 4625
_refine_ls_number_restraints 0
_refine_ls_restrained_S_all 1.022
_refine_ls_R_factor_all 0.0724
_refine_ls_R_factor_gt 0.0476
_refine_ls_shift/su_max 0.000
_refine_ls_shift/su_mean 0.000
_refine_ls_structure_factor_coef Fsqd
_refine_ls_weighting_details 'w=1/[\s^2^(Fo^2^)+(0.0566P)^2^+0.9485P] where P=(Fo^2^+2Fc^2^)/3'
_refine_ls_weighting_scheme calc
_refine_ls_wR_factor_gt 0.1138
_refine_ls_wR_factor_ref 0.1264
_reflns_number_gt 3389
_reflns_number_total 4625
_reflns_threshold_expression 'I > 2\s(I)'
_cod_data_source_file c9nj01113g2.cif
_cod_data_source_block rds662
_cod_depositor_comments
;
The following automatic conversions were performed:

'_exptl_absorpt_correction_type' value 'Multi-Scan' changed to
'multi-scan' according to
/home/data/users/saulius/crontab/automatic-downloads/rss-feeds/RSC/lib/dictionaries/cif_core.dic
dictionary named 'cif_core.dic' version 2.4.2 from 2011-04-26.

Automatic conversion script
Id: cif_fix_values 4973 2017-02-22 13:04:09Z antanas 

 Adding full bibliography for 7058332--7058334.cif.
;
_cod_database_code 7058333

loop_
_space_group_symop_operation_xyz
'x, y, z'
'-x+1/2, y+1/2, -z+1/2'
'-x, -y, -z'
'x-1/2, -y-1/2, z-1/2'

loop_
_atom_site_type_symbol
_atom_site_label
_atom_site_fract_x
_atom_site_fract_y
_atom_site_fract_z
_atom_site_U_iso_or_equiv
_atom_site_adp_type
_atom_site_calc_flag
_atom_site_refinement_flags_adp
_atom_site_refinement_flags_posn
_atom_site_occupancy
O O1 0.65570(7) 0.75355(16) 0.16601(6) 0.0270(3) Uani d . . 1
O O2 0.51589(7) 0.72983(15) 0.18118(6) 0.0243(3) Uani d . . 1
N N1 0.66906(8) -0.07384(18) 0.36438(7) 0.0220(3) Uani d . . 1
N N2 0.66259(8) 0.26705(19) 0.29213(7) 0.0190(3) Uani d . . 1
H H2 0.7010(11) 0.192(3) 0.3148(9) 0.023 Uiso d U . 1
C C1 0.68953(11) -0.2044(2) 0.40973(9) 0.0236(4) Uani d . . 1
C C2 0.61451(11) -0.2870(2) 0.44631(9) 0.0243(4) Uani d . . 1
C C3 0.54098(11) -0.2237(2) 0.39134(9) 0.0243(4) Uani d . . 1
H H3A 0.525 -0.3191 0.3542 0.029 Uiso calc U R 1
H H3B 0.4903 -0.1899 0.4171 0.029 Uiso calc U R 1
C C4 0.57909(10) -0.0596(2) 0.35620(9) 0.0211(3) Uani d . . 1
C C5 0.53820(10) 0.0793(2) 0.32141(9) 0.0212(3) Uani d . . 1
H H5 0.4778 0.0746 0.3179 0.025 Uiso calc U R 1
C C6 0.57604(10) 0.2362(2) 0.28848(9) 0.0198(3) Uani d . . 1
C C7 0.53677(10) 0.3797(2) 0.25009(9) 0.0204(3) Uani d . . 1
C C8 0.60324(10) 0.4990(2) 0.22967(8) 0.0188(3) Uani d . . 1
C C9 0.67932(10) 0.4236(2) 0.25745(8) 0.0192(3) Uani d . . 1
H H9 0.7342 0.4735 0.2529 0.023 Uiso calc U R 1
C C10 0.77866(12) -0.2647(3) 0.42685(11) 0.0334(4) Uani d . . 1
H H10A 0.7849 -0.3903 0.4098 0.05 Uiso calc U R 1
H H10B 0.7932 -0.2587 0.4804 0.05 Uiso calc U R 1
H H10C 0.8169 -0.1849 0.4017 0.05 Uiso calc U R 1
C C11 0.62043(12) -0.4923(2) 0.45739(10) 0.0328(4) Uani d . . 1
H H11A 0.6251 -0.5519 0.4096 0.049 Uiso calc U R 1
H H11B 0.5693 -0.5359 0.479 0.049 Uiso calc U R 1
H H11C 0.6708 -0.5212 0.4907 0.049 Uiso calc U R 1
C C12 0.60923(13) -0.1902(3) 0.52119(9) 0.0327(4) Uani d . . 1
H H12A 0.6614 -0.2136 0.553 0.049 Uiso calc U R 1
H H12B 0.5601 -0.2366 0.5451 0.049 Uiso calc U R 1
H H12C 0.6028 -0.0588 0.513 0.049 Uiso calc U R 1
C C13 0.59664(10) 0.6716(2) 0.18952(8) 0.0193(3) Uani d . . 1
C C14 0.49736(11) 0.8937(2) 0.13879(10) 0.0254(4) Uani d . . 1
H H14A 0.5247 0.89 0.0917 0.031 Uiso calc U R 1
H H14B 0.5179 1.0027 0.167 0.031 Uiso calc U R 1
C C15 0.40296(13) 0.8973(3) 0.12479(16) 0.0594(7) Uani d . . 1
H H15A 0.3859 1.0036 0.0944 0.089 Uiso calc U R 1
H H15B 0.3772 0.9046 0.172 0.089 Uiso calc U R 1
H H15C 0.3837 0.7859 0.0987 0.089 Uiso calc U R 1
C C16 0.44295(10) 0.3948(2) 0.23523(9) 0.0222(4) Uani d . . 1
C C17 0.39207(11) 0.4139(2) 0.29253(10) 0.0270(4) Uani d . . 1
H H17 0.4184 0.4259 0.3413 0.032 Uiso calc U R 1
C C18 0.30322(12) 0.4165(3) 0.28219(12) 0.0366(5) Uani d . . 1
H H18 0.2702 0.4316 0.3232 0.044 Uiso calc U R 1
C C19 0.26426(12) 0.3971(3) 0.21217(12) 0.0387(5) Uani d . . 1
H H19 0.2039 0.3967 0.2051 0.046 Uiso calc U R 1
C C20 0.31215(11) 0.3779(2) 0.15078(10) 0.0284(4) Uani d . . 1
C C21 0.40358(11) 0.3797(2) 0.16166(10) 0.0249(4) Uani d . . 1
C C22 0.45058(12) 0.3655(2) 0.09852(9) 0.0256(4) Uani d . . 1
H H22 0.511 0.3659 0.1043 0.031 Uiso calc U R 1
C C23 0.40936(14) 0.3511(3) 0.02954(11) 0.0374(5) Uani d . . 1
H H23 0.4419 0.3465 -0.0122 0.045 Uiso calc U R 1
C C24 0.32096(15) 0.3428(3) 0.01856(12) 0.0459(6) Uani d . . 1
H H24 0.2937 0.3285 -0.0298 0.055 Uiso calc U R 1
C C25 0.27465(14) 0.3555(3) 0.07755(12) 0.0399(5) Uani d . . 1
H H25 0.2144 0.3492 0.0697 0.048 Uiso calc U R 1

loop_
_atom_site_aniso_label
_atom_site_aniso_U_11
_atom_site_aniso_U_22
_atom_site_aniso_U_33
_atom_site_aniso_U_12
_atom_site_aniso_U_13
_atom_site_aniso_U_23
O1 0.0186(6) 0.0304(7) 0.0321(6) -0.0037(5) 0.0021(5) 0.0079(5)
O2 0.0171(6) 0.0197(6) 0.0361(7) 0.0014(5) 0.0019(5) 0.0053(5)
N1 0.0211(7) 0.0226(7) 0.0231(7) 0.0013(6) 0.0061(5) 0.0007(6)
N2 0.0147(7) 0.0226(7) 0.0200(7) 0.0019(5) 0.0028(5) 0.0017(6)
C1 0.0274(9) 0.0219(8) 0.0222(8) -0.0008(7) 0.0052(7) -0.0022(7)
C2 0.0293(9) 0.0215(8) 0.0232(8) -0.0005(7) 0.0076(7) 0.0008(7)
C3 0.0243(9) 0.0215(8) 0.0280(9) -0.0030(7) 0.0076(7) -0.0002(7)
C4 0.0207(8) 0.0216(8) 0.0218(8) -0.0025(7) 0.0069(6) -0.0038(7)
C5 0.0164(8) 0.0225(8) 0.0250(8) -0.0015(7) 0.0043(6) -0.0018(7)
C6 0.0157(8) 0.0209(8) 0.0230(8) 0.0005(6) 0.0035(6) -0.0020(6)
C7 0.0181(8) 0.0187(8) 0.0241(8) -0.0011(6) 0.0012(6) -0.0022(6)
C8 0.0156(8) 0.0202(8) 0.0209(8) -0.0004(6) 0.0036(6) -0.0018(6)
C9 0.0166(8) 0.0224(8) 0.0188(8) -0.0019(6) 0.0036(6) 0.0000(6)
C10 0.0298(10) 0.0347(10) 0.0358(10) 0.0032(8) 0.0033(8) 0.0083(8)
C11 0.0409(11) 0.0232(9) 0.0357(10) -0.0016(8) 0.0105(8) 0.0036(8)
C12 0.0425(11) 0.0331(10) 0.0239(9) -0.0043(9) 0.0112(8) -0.0025(8)
C13 0.0166(8) 0.0222(8) 0.0190(8) -0.0006(6) 0.0003(6) -0.0028(6)
C14 0.0271(9) 0.0179(8) 0.0308(9) 0.0018(7) -0.0007(7) 0.0032(7)
C15 0.0314(12) 0.0383(12) 0.105(2) -0.0017(10) -0.0181(12) 0.0278(13)
C16 0.0192(8) 0.0179(8) 0.0294(9) -0.0025(6) 0.0004(7) 0.0019(7)
C17 0.0253(9) 0.0269(9) 0.0297(9) -0.0022(7) 0.0070(7) 0.0010(7)
C18 0.0243(10) 0.0366(11) 0.0494(12) -0.0011(8) 0.0070(8) 0.0027(9)
C19 0.0211(9) 0.0349(11) 0.0597(13) -0.0001(8) 0.0003(9) 0.0032(9)
C20 0.0235(9) 0.0196(9) 0.0404(10) -0.0015(7) -0.0079(8) 0.0045(7)
C21 0.0261(9) 0.0139(8) 0.0337(9) -0.0010(7) -0.0028(7) 0.0029(7)
C22 0.0306(10) 0.0190(8) 0.0266(9) -0.0033(7) -0.0011(7) 0.0002(7)
C23 0.0533(13) 0.0278(10) 0.0294(10) -0.0068(9) -0.0071(9) 0.0015(8)
C24 0.0592(15) 0.0339(11) 0.0402(12) -0.0063(10) -0.0211(11) 0.0037(9)
C25 0.0362(11) 0.0299(10) 0.0501(13) -0.0002(9) -0.0172(9) 0.0046(9)

loop_
_atom_type_symbol
_atom_type_description
_atom_type_scat_dispersion_real
_atom_type_scat_dispersion_imag
_atom_type_scat_source
C C 0.0033 0.0016 'International Tables Vol C Tables 4.2.6.8 and 6.1.1.4'
H H 0.0000 0.0000 'International Tables Vol C Tables 4.2.6.8 and 6.1.1.4'
N N 0.0061 0.0033 'International Tables Vol C Tables 4.2.6.8 and 6.1.1.4'
O O 0.0106 0.0060 'International Tables Vol C Tables 4.2.6.8 and 6.1.1.4'

loop_
_geom_angle_atom_site_label_1
_geom_angle_atom_site_label_2
_geom_angle_atom_site_label_3
_geom_angle
C13 O2 C14 118.29(13)
C1 N1 C4 108.50(14)
C9 N2 C6 110.43(13)
C9 N2 H2 126.0(12)
C6 N2 H2 123.6(12)
N1 C1 C10 122.65(15)
N1 C1 C2 114.28(14)
C10 C1 C2 123.04(15)
C11 C2 C1 114.12(14)
C11 C2 C3 114.81(15)
C1 C2 C3 99.63(13)
C11 C2 C12 110.31(14)
C1 C2 C12 107.50(14)
C3 C2 C12 109.84(14)
C4 C3 C2 102.12(13)
C4 C3 H3A 111.3
C2 C3 H3A 111.3
C4 C3 H3B 111.3
C2 C3 H3B 111.3
H3A C3 H3B 109.2
C5 C4 N1 123.02(15)
C5 C4 C3 127.92(15)
N1 C4 C3 109.05(13)
C4 C5 C6 127.04(15)
C4 C5 H5 116.5
C6 C5 H5 116.5
N2 C6 C7 107.41(14)
N2 C6 C5 123.39(14)
C7 C6 C5 129.19(15)
C6 C7 C8 106.80(14)
C6 C7 C16 123.13(14)
C8 C7 C16 130.07(14)
C9 C8 C7 106.96(14)
C9 C8 C13 123.68(14)
C7 C8 C13 129.33(14)
N2 C9 C8 108.39(14)
N2 C9 H9 125.8
C8 C9 H9 125.8
C1 C10 H10A 109.5
C1 C10 H10B 109.5
H10A C10 H10B 109.5
C1 C10 H10C 109.5
H10A C10 H10C 109.5
H10B C10 H10C 109.5
C2 C11 H11A 109.5
C2 C11 H11B 109.5
H11A C11 H11B 109.5
C2 C11 H11C 109.5
H11A C11 H11C 109.5
H11B C11 H11C 109.5
C2 C12 H12A 109.5
C2 C12 H12B 109.5
H12A C12 H12B 109.5
C2 C12 H12C 109.5
H12A C12 H12C 109.5
H12B C12 H12C 109.5
O1 C13 O2 123.43(15)
O1 C13 C8 125.43(14)
O2 C13 C8 111.14(13)
O2 C14 C15 105.07(14)
O2 C14 H14A 110.7
C15 C14 H14A 110.7
O2 C14 H14B 110.7
C15 C14 H14B 110.7
H14A C14 H14B 108.8
C14 C15 H15A 109.5
C14 C15 H15B 109.5
H15A C15 H15B 109.5
C14 C15 H15C 109.5
H15A C15 H15C 109.5
H15B C15 H15C 109.5
C17 C16 C21 118.70(15)
C17 C16 C7 120.41(15)
C21 C16 C7 120.80(15)
C16 C17 C18 122.83(17)
C16 C17 H17 118.6
C18 C17 H17 118.6
C19 C18 C17 119.28(18)
C19 C18 H18 120.4
C17 C18 H18 120.4
C18 C19 C20 121.11(18)
C18 C19 H19 119.4
C20 C19 H19 119.4
C19 C20 C25 123.06(18)
C19 C20 C21 119.28(16)
C25 C20 C21 117.66(18)
C22 C21 C16 123.01(15)
C22 C21 C20 118.23(16)
C16 C21 C20 118.75(16)
C23 C22 C21 120.35(17)
C23 C22 H22 119.8
C21 C22 H22 119.8
C22 C23 C24 121.9(2)
C22 C23 H23 119.0
C24 C23 H23 119.0
C25 C24 C23 119.01(19)
C25 C24 H24 120.5
C23 C24 H24 120.5
C24 C25 C20 122.76(19)
C24 C25 H25 118.6
C20 C25 H25 118.6

loop_
_geom_bond_atom_site_label_1
_geom_bond_atom_site_label_2
_geom_bond_distance
O1 C13 1.2157(19)
O2 C13 1.3396(19)
O2 C14 1.4450(19)
N1 C1 1.287(2)
N1 C4 1.418(2)
N2 C9 1.347(2)
N2 C6 1.379(2)
N2 H2 0.891(18)
C1 C10 1.481(2)
C1 C2 1.529(2)
C2 C11 1.522(2)
C2 C3 1.537(2)
C2 C12 1.542(2)
C3 C4 1.511(2)
C3 H3A 0.99
C3 H3B 0.99
C4 C5 1.336(2)
C5 C6 1.449(2)
C5 H5 0.95
C6 C7 1.381(2)
C7 C8 1.438(2)
C7 C16 1.485(2)
C8 C9 1.378(2)
C8 C13 1.461(2)
C9 H9 0.95
C10 H10A 0.98
C10 H10B 0.98
C10 H10C 0.98
C11 H11A 0.98
C11 H11B 0.98
C11 H11C 0.98
C12 H12A 0.98
C12 H12B 0.98
C12 H12C 0.98
C14 C15 1.489(3)
C14 H14A 0.99
C14 H14B 0.99
C15 H15A 0.98
C15 H15B 0.98
C15 H15C 0.98
C16 C17 1.373(2)
C16 C21 1.429(2)
C17 C18 1.398(2)
C17 H17 0.95
C18 C19 1.372(3)
C18 H18 0.95
C19 C20 1.404(3)
C19 H19 0.95
C20 C25 1.419(3)
C20 C21 1.439(2)
C21 C22 1.420(2)
C22 C23 1.366(2)
C22 H22 0.95
C23 C24 1.393(3)
C23 H23 0.95
C24 C25 1.349(3)
C24 H24 0.95
C25 H25 0.95

loop_
_geom_hbond_atom_site_label_D
_geom_hbond_atom_site_label_H
_geom_hbond_atom_site_label_A
_geom_hbond_site_symmetry_A
_geom_hbond_distance_DH
_geom_hbond_distance_HA
_geom_hbond_distance_DA
_geom_hbond_angle_DHA
N2 H2 O1 2_645 0.891(18) 2.302(18) 2.9038(17) 124.8(15)
N2 H2 N1 . 0.891(18) 2.228(18) 2.8234(19) 123.9(14)

loop_
_geom_torsion_atom_site_label_1
_geom_torsion_atom_site_label_2
_geom_torsion_atom_site_label_3
_geom_torsion_atom_site_label_4
_geom_torsion
C4 N1 C1 C10 175.71(15)
C4 N1 C1 C2 -6.35(19)
N1 C1 C2 C11 142.86(16)
C10 C1 C2 C11 -39.2(2)
N1 C1 C2 C3 20.02(18)
C10 C1 C2 C3 -162.05(16)
N1 C1 C2 C12 -94.46(17)
C10 C1 C2 C12 83.5(2)
C11 C2 C3 C4 -145.90(14)
C1 C2 C3 C4 -23.55(15)
C12 C2 C3 C4 89.12(15)
C1 N1 C4 C5 169.93(15)
C1 N1 C4 C3 -10.92(18)
C2 C3 C4 C5 -158.24(16)
C2 C3 C4 N1 22.66(16)
N1 C4 C5 C6 -1.5(3)
C3 C4 C5 C6 179.56(15)
C9 N2 C6 C7 -0.18(18)
C9 N2 C6 C5 -179.39(14)
C4 C5 C6 N2 -3.2(3)
C4 C5 C6 C7 177.73(17)
N2 C6 C7 C8 0.59(17)
C5 C6 C7 C8 179.74(15)
N2 C6 C7 C16 -179.69(14)
C5 C6 C7 C16 -0.5(3)
C6 C7 C8 C9 -0.79(18)
C16 C7 C8 C9 179.52(16)
C6 C7 C8 C13 -178.96(15)
C16 C7 C8 C13 1.4(3)
C6 N2 C9 C8 -0.33(17)
C7 C8 C9 N2 0.69(17)
C13 C8 C9 N2 178.99(14)
C14 O2 C13 O1 3.3(2)
C14 O2 C13 C8 -176.45(13)
C9 C8 C13 O1 12.1(3)
C7 C8 C13 O1 -170.02(16)
C9 C8 C13 O2 -168.19(14)
C7 C8 C13 O2 9.7(2)
C13 O2 C14 C15 167.03(17)
C6 C7 C16 C17 64.1(2)
C8 C7 C16 C17 -116.2(2)
C6 C7 C16 C21 -112.40(18)
C8 C7 C16 C21 67.2(2)
C21 C16 C17 C18 1.0(3)
C7 C16 C17 C18 -175.61(16)
C16 C17 C18 C19 0.8(3)
C17 C18 C19 C20 -1.1(3)
C18 C19 C20 C25 179.31(18)
C18 C19 C20 C21 -0.4(3)
C17 C16 C21 C22 177.87(15)
C7 C16 C21 C22 -5.5(2)
C17 C16 C21 C20 -2.4(2)
C7 C16 C21 C20 174.16(14)
C19 C20 C21 C22 -178.15(16)
C25 C20 C21 C22 2.2(2)
C19 C20 C21 C16 2.1(2)
C25 C20 C21 C16 -177.55(15)
C16 C21 C22 C23 179.89(16)
C20 C21 C22 C23 0.2(2)
C21 C22 C23 C24 -2.5(3)
C22 C23 C24 C25 2.2(3)
C23 C24 C25 C20 0.3(3)
C19 C20 C25 C24 177.85(19)
C21 C20 C25 C24 -2.5(3)
